data_2104117
loop_
_publ_author_name
'Youngme, Sujittra'
'Phuengphai, Pongthipun'
'Pakawatchai, Chaveng'
'Kongsaeree, Palangpon'
'Chaichit, Narongsak'

_publ_section_title
;
 Five-coordinate copper(II) complexes: crystal structures,
 spectroscopic properties and new extended structural pathways of
 [Cu(chelate)~2~<i>X</i>]<i>Y</i>, where chelate = dpyam, phen and
 bipy; <i>X</i> = pseudohalide ligands
;
_journal_issue 3
_journal_name_full 'Acta Crystallographica Section B'
_journal_page_first 318
_journal_page_last 329
_journal_paper_doi 10.1107/S0108768108004151
_journal_volume 64
_journal_year 2008
_chemical_formula_sum 'C25 H16 Br Cu N5 O'
_chemical_formula_weight 545.88
_chemical_name_systematic
;
isocyanatobis(1,10-phenanthroline)copper(II) bromide
;
_space_group_IT_number 2
_symmetry_cell_setting triclinic
_symmetry_space_group_name_Hall '-P 1'
_symmetry_space_group_name_H-M 'P -1'
_atom_sites_solution_hydrogens geom
_atom_sites_solution_primary direct
_atom_sites_solution_secondary difmap
_audit_creation_method SHELXL-97
_cell_angle_alpha 78.688(4)
_cell_angle_beta 81.562(4)
_cell_angle_gamma 72.798(3)
_cell_formula_units_Z 2
_cell_length_a 8.9141(18)
_cell_length_b 10.448(2)
_cell_length_c 12.291(3)
_cell_measurement_temperature 293(2)
_cell_measurement_theta_max 25.35
_cell_measurement_theta_min 1.70
_cell_volume 1067.4(4)
_computing_cell_refinement 'Bruker SMART'
_computing_data_collection 'Bruker SMART'
_computing_data_reduction 'Bruker SAINT'
_computing_molecular_graphics 'Bruker SHELXTL'
_computing_publication_material 'Bruker SHELXTL'
_computing_structure_refinement 'SHELXL-97 (Sheldrick, 1997)'
_computing_structure_solution 'SHELXS-97 (Sheldrick, 1990)'
_diffrn_ambient_temperature 293(2)
_diffrn_measured_fraction_theta_full 0.995
_diffrn_measured_fraction_theta_max 0.995
_diffrn_radiation_monochromator graphite
_diffrn_radiation_source 'fine-focus sealed tube'
_diffrn_radiation_type MoK\a
_diffrn_radiation_wavelength 0.71073
_diffrn_reflns_av_R_equivalents 0.0304
_diffrn_reflns_av_sigmaI/netI 0.0381
_diffrn_reflns_limit_h_max 10
_diffrn_reflns_limit_h_min -10
_diffrn_reflns_limit_k_max 12
_diffrn_reflns_limit_k_min -12
_diffrn_reflns_limit_l_max 14
_diffrn_reflns_limit_l_min -14
_diffrn_reflns_number 10680
_diffrn_reflns_theta_full 25.35
_diffrn_reflns_theta_max 25.35
_diffrn_reflns_theta_min 1.70
_exptl_absorpt_coefficient_mu 2.924
_exptl_absorpt_correction_T_max 1.000
_exptl_absorpt_correction_T_min 0.657
_exptl_absorpt_correction_type 'Semi-emperical SADABS'
_exptl_crystal_colour Green
_exptl_crystal_density_diffrn 1.698
_exptl_crystal_density_meas ?
_exptl_crystal_density_method .
_exptl_crystal_F_000 546
_exptl_crystal_size_max 0.19
_exptl_crystal_size_mid 0.09
_exptl_crystal_size_min 0.03
_refine_diff_density_max 0.411
_refine_diff_density_min -0.291
_refine_ls_extinction_method none
_refine_ls_goodness_of_fit_ref 1.038
_refine_ls_hydrogen_treatment mixed
_refine_ls_matrix_type full
_refine_ls_number_parameters 298
_refine_ls_number_reflns 3901
_refine_ls_number_restraints 0
_refine_ls_restrained_S_all 1.038
_refine_ls_R_factor_all 0.0514
_refine_ls_R_factor_gt 0.0385
_refine_ls_shift/su_max 0.005
_refine_ls_shift/su_mean 0.000
_refine_ls_structure_factor_coef Fsqd
_refine_ls_weighting_details 'calc w=1/[\s^2^(Fo^2^)+(0.0476P)^2^+0.2281P] where P=(Fo^2^+2Fc^2^)/3'
_refine_ls_weighting_scheme calc
_refine_ls_wR_factor_gt 0.0873
_refine_ls_wR_factor_ref 0.0926
_reflns_number_gt 3161
_reflns_number_total 3901
_reflns_threshold_expression >2sigma(I)
_cod_data_source_file bp5008.cif
_cod_data_source_block 1
_cod_depositor_comments
;
The following automatic conversions were performed:
'_symmetry_cell_setting' value 'Triclinic' changed to 'triclinic'
according to '/home/saulius/struct/CIF-dictionaries/cif_core.dic'
dictionary named 'cif_core.dic' version 2.4.1 from 2010-06-29.

Automatic conversion script
Id: cif_fix_enum 1527 2010-12-29 10:47:43Z saulius 

The following automatic conversions were performed:

'_symmetry_cell_setting' value 'Triclinic' changed to 'triclinic'
according to /home/saulius/struct/CIF-dictionaries/cif_core.dic
dictionary named 'cif_core.dic' version 2.4.1 from 2010-06-29.

Automatic conversion script
Id: cif_fix_values 1715 2011-07-08 13:25:40Z adriana 
;
_cod_original_sg_symbol_H-M P-1
_cod_database_code 2104117

loop_
_symmetry_equiv_pos_as_xyz
'x, y, z'
'-x, -y, -z'

loop_
_atom_site_type_symbol
_atom_site_label
_atom_site_fract_x
_atom_site_fract_y
_atom_site_fract_z
_atom_site_U_iso_or_equiv
_atom_site_adp_type
_atom_site_calc_flag
_atom_site_refinement_flags
_atom_site_occupancy
Br Br1 0.71009(4) 0.99903(4) 0.31769(3) 0.04851(14) Uani d . 1
Cu Cu 0.48165(5) 1.27421(4) 0.23943(3) 0.03580(14) Uani d . 1
O O1 0.9134(5) 1.3503(6) 0.1620(5) 0.147(2) Uani d . 1
N N2 0.3330(3) 1.1530(3) 0.2773(2) 0.0319(6) Uani d . 1
N N1 0.4683(3) 1.2431(3) 0.0837(2) 0.0342(6) Uani d . 1
N N4 0.2576(3) 1.4607(3) 0.2203(2) 0.0376(7) Uani d . 1
N N3 0.4337(3) 1.3319(3) 0.3935(2) 0.0356(7) Uani d . 1
N N5 0.6472(4) 1.3659(3) 0.1934(3) 0.0484(8) Uani d . 1
C C12 0.2743(4) 1.1026(4) 0.3767(3) 0.0395(8) Uani d . 1
H H12 0.3034 1.1214 0.4402 0.047 Uiso calc R 1
C C11 0.1713(4) 1.0229(4) 0.3889(3) 0.0478(10) Uani d . 1
H H11 0.1318 0.9899 0.4597 0.057 Uiso calc R 1
C C10 0.1277(4) 0.9929(4) 0.2970(3) 0.0490(10) Uani d . 1
H H10 0.0561 0.9418 0.3049 0.059 Uiso calc R 1
C C9 0.1916(4) 1.0396(3) 0.1906(3) 0.0401(8) Uani d . 1
C C6 0.2955(4) 1.1190(3) 0.1860(3) 0.0312(7) Uani d . 1
C C5 0.3682(4) 1.1678(3) 0.0808(3) 0.0309(7) Uani d . 1
C C8 0.1614(5) 1.0101(4) 0.0886(3) 0.0505(10) Uani d . 1
H H8 0.0922 0.9581 0.0907 0.061 Uiso calc R 1
C C7 0.2308(5) 1.0556(4) -0.0111(3) 0.0474(9) Uani d . 1
H H7 0.2098 1.0333 -0.0759 0.057 Uiso calc R 1
C C4 0.3359(4) 1.1375(3) -0.0180(3) 0.0373(8) Uani d . 1
C C3 0.4105(4) 1.1905(4) -0.1183(3) 0.0453(9) Uani d . 1
H H3 0.3944 1.1721 -0.1860 0.054 Uiso calc R 1
C C2 0.5071(5) 1.2694(4) -0.1149(3) 0.0518(10) Uani d . 1
H H2 0.5541 1.3078 -0.1808 0.062 Uiso calc R 1
C C1 0.5353(4) 1.2924(4) -0.0126(3) 0.0448(9) Uani d . 1
H H1 0.6037 1.3443 -0.0119 0.054 Uiso calc R 1
C C24 0.1705(4) 1.5208(4) 0.1367(3) 0.0465(9) Uani d . 1
H H24 0.1980 1.4870 0.0698 0.056 Uiso calc R 1
C C23 0.0392(5) 1.6326(4) 0.1445(3) 0.0550(11) Uani d . 1
H H23 -0.0182 1.6727 0.0833 0.066 Uiso calc R 1
C C22 -0.0040(5) 1.6824(4) 0.2418(4) 0.0556(11) Uani d . 1
H H22 -0.0914 1.7569 0.2479 0.067 Uiso calc R 1
C C21 0.0839(4) 1.6208(3) 0.3331(3) 0.0416(9) Uani d . 1
C C18 0.2149(4) 1.5087(3) 0.3184(3) 0.0347(8) Uani d . 1
C C17 0.3080(4) 1.4408(3) 0.4100(3) 0.0334(8) Uani d . 1
C C20 0.0468(5) 1.6663(4) 0.4389(3) 0.0519(10) Uani d . 1
H H20 -0.0393 1.7408 0.4486 0.062 Uiso calc R 1
C C19 0.1343(5) 1.6033(4) 0.5249(3) 0.0509(10) Uani d . 1
H H19 0.1078 1.6352 0.5926 0.061 Uiso calc R 1
C C16 0.2681(4) 1.4872(3) 0.5131(3) 0.0401(8) Uani d . 1
C C15 0.3630(5) 1.4173(4) 0.6004(3) 0.0473(10) Uani d . 1
H H15 0.3407 1.4449 0.6698 0.057 Uiso calc R 1
C C14 0.4874(5) 1.3089(4) 0.5815(3) 0.0470(9) Uani d . 1
H H14 0.5507 1.2616 0.6383 0.056 Uiso calc R 1
C C13 0.5198(4) 1.2690(4) 0.4775(3) 0.0413(9) Uani d . 1
H H13 0.6056 1.1950 0.4662 0.050 Uiso calc R 1
C C25 0.7755(6) 1.3552(5) 0.1794(4) 0.0583(11) Uani d . 1

loop_
_atom_site_aniso_label
_atom_site_aniso_U_11
_atom_site_aniso_U_22
_atom_site_aniso_U_33
_atom_site_aniso_U_12
_atom_site_aniso_U_13
_atom_site_aniso_U_23
Br1 0.0445(2) 0.0519(3) 0.0463(2) 0.00071(18) -0.00853(17) -0.01970(18)
Cu 0.0421(3) 0.0432(3) 0.0276(2) -0.0175(2) 0.00178(18) -0.01346(18)
O1 0.068(3) 0.178(5) 0.209(5) -0.057(3) 0.014(3) -0.048(4)
N2 0.0324(15) 0.0333(15) 0.0289(14) -0.0070(12) -0.0013(12) -0.0070(12)
N1 0.0390(16) 0.0368(16) 0.0274(14) -0.0106(13) -0.0014(12) -0.0074(12)
N4 0.0389(16) 0.0399(17) 0.0330(15) -0.0076(13) -0.0030(13) -0.0087(13)
N3 0.0419(17) 0.0352(16) 0.0314(15) -0.0086(13) -0.0036(13) -0.0125(12)
N5 0.057(2) 0.051(2) 0.0463(19) -0.0273(17) -0.0021(16) -0.0123(15)
C12 0.037(2) 0.050(2) 0.0288(18) -0.0096(17) 0.0016(15) -0.0073(16)
C11 0.043(2) 0.059(3) 0.040(2) -0.0219(19) 0.0071(17) -0.0010(18)
C10 0.040(2) 0.059(3) 0.052(2) -0.0263(19) -0.0050(18) 0.0015(19)
C9 0.0338(19) 0.038(2) 0.048(2) -0.0083(16) -0.0106(16) -0.0039(16)
C6 0.0307(18) 0.0288(17) 0.0321(17) -0.0030(14) -0.0056(14) -0.0060(14)
C5 0.0310(17) 0.0295(17) 0.0313(17) -0.0046(14) -0.0044(14) -0.0078(14)
C8 0.055(2) 0.054(2) 0.053(2) -0.023(2) -0.021(2) -0.0076(19)
C7 0.058(2) 0.048(2) 0.042(2) -0.0141(19) -0.0223(19) -0.0095(18)
C4 0.0390(19) 0.0357(19) 0.0335(18) 0.0003(15) -0.0118(15) -0.0074(15)
C3 0.052(2) 0.053(2) 0.0292(19) -0.0067(19) -0.0110(16) -0.0090(17)
C2 0.064(3) 0.066(3) 0.0268(19) -0.024(2) 0.0001(18) -0.0030(18)
C1 0.053(2) 0.053(2) 0.0314(19) -0.0240(19) 0.0015(17) -0.0055(17)
C24 0.052(2) 0.042(2) 0.043(2) -0.0080(18) -0.0089(18) -0.0072(17)
C23 0.056(3) 0.048(2) 0.056(3) -0.002(2) -0.021(2) 0.000(2)
C22 0.050(2) 0.037(2) 0.074(3) -0.0007(18) -0.008(2) -0.009(2)
C21 0.040(2) 0.0319(19) 0.050(2) -0.0079(16) 0.0048(17) -0.0090(16)
C18 0.0372(19) 0.0278(18) 0.039(2) -0.0110(15) 0.0013(15) -0.0068(15)
C17 0.041(2) 0.0290(18) 0.0309(18) -0.0116(15) 0.0014(15) -0.0078(14)
C20 0.056(2) 0.035(2) 0.060(3) -0.0073(18) 0.012(2) -0.0183(19)
C19 0.065(3) 0.042(2) 0.048(2) -0.018(2) 0.016(2) -0.0218(19)
C16 0.048(2) 0.038(2) 0.038(2) -0.0164(17) 0.0084(16) -0.0153(16)
C15 0.069(3) 0.052(2) 0.0286(19) -0.025(2) 0.0040(18) -0.0162(17)
C14 0.059(3) 0.052(2) 0.033(2) -0.014(2) -0.0112(18) -0.0103(17)
C13 0.046(2) 0.041(2) 0.039(2) -0.0065(17) -0.0054(17) -0.0163(16)
C25 0.065(3) 0.067(3) 0.054(3) -0.033(3) -0.001(2) -0.016(2)

loop_
_atom_type_symbol
_atom_type_description
_atom_type_scat_dispersion_real
_atom_type_scat_dispersion_imag
_atom_type_scat_source
C C 0.0033 0.0016 'International Tables Vol C Tables 4.2.6.8 and 6.1.1.4'
H H 0.0000 0.0000 'International Tables Vol C Tables 4.2.6.8 and 6.1.1.4'
N N 0.0061 0.0033 'International Tables Vol C Tables 4.2.6.8 and 6.1.1.4'
O O 0.0106 0.0060 'International Tables Vol C Tables 4.2.6.8 and 6.1.1.4'
Cu Cu 0.3201 1.2651 'International Tables Vol C Tables 4.2.6.8 and 6.1.1.4'
Br Br -0.2901 2.4595 'International Tables Vol C Tables 4.2.6.8 and 6.1.1.4'

loop_
_geom_angle_atom_site_label_1
_geom_angle_atom_site_label_2
_geom_angle_atom_site_label_3
_geom_angle
N5 Cu N1 94.45(12)
N5 Cu N2 170.90(12)
N1 Cu N2 80.83(11)
N5 Cu N3 93.58(12)
N1 Cu N3 164.89(11)
N2 Cu N3 92.80(11)
N5 Cu N4 100.20(12)
N1 Cu N4 89.67(10)
N2 Cu N4 87.61(10)
N3 Cu N4 76.31(10)
C12 N2 C6 118.0(3)
C12 N2 Cu 129.0(2)
C6 N2 Cu 112.9(2)
C1 N1 C5 117.8(3)
C1 N1 Cu 128.8(2)
C5 N1 Cu 113.3(2)
C24 N4 C18 118.2(3)
C24 N4 Cu 132.8(2)
C18 N4 Cu 109.0(2)
C13 N3 C17 118.6(3)
C13 N3 Cu 123.0(2)
C17 N3 Cu 118.4(2)
C25 N5 Cu 146.7(4)
N2 C12 C11 122.2(3)
N2 C12 H12 118.9
C11 C12 H12 118.9
C10 C11 C12 120.0(3)
C10 C11 H11 120.0
C12 C11 H11 120.0
C11 C10 C9 119.6(3)
C11 C10 H10 120.2
C9 C10 H10 120.2
C10 C9 C6 116.5(3)
C10 C9 C8 125.1(3)
C6 C9 C8 118.4(3)
N2 C6 C9 123.5(3)
N2 C6 C5 116.7(3)
C9 C6 C5 119.8(3)
N1 C5 C4 123.4(3)
N1 C5 C6 116.1(3)
C4 C5 C6 120.5(3)
C7 C8 C9 121.9(3)
C7 C8 H8 119.1
C9 C8 H8 119.1
C8 C7 C4 120.8(3)
C8 C7 H7 119.6
C4 C7 H7 119.6
C5 C4 C3 117.2(3)
C5 C4 C7 118.6(3)
C3 C4 C7 124.2(3)
C2 C3 C4 119.1(3)
C2 C3 H3 120.5
C4 C3 H3 120.5
C3 C2 C1 120.1(3)
C3 C2 H2 119.9
C1 C2 H2 119.9
N1 C1 C2 122.5(3)
N1 C1 H1 118.8
C2 C1 H1 118.8
N4 C24 C23 122.9(4)
N4 C24 H24 118.6
C23 C24 H24 118.6
C22 C23 C24 119.5(4)
C22 C23 H23 120.2
C24 C23 H23 120.2
C23 C22 C21 119.5(4)
C23 C22 H22 120.2
C21 C22 H22 120.2
C22 C21 C18 117.5(3)
C22 C21 C20 123.3(3)
C18 C21 C20 119.2(3)
N4 C18 C21 122.4(3)
N4 C18 C17 117.9(3)
C21 C18 C17 119.6(3)
N3 C17 C16 121.8(3)
N3 C17 C18 118.3(3)
C16 C17 C18 119.9(3)
C19 C20 C21 121.3(4)
C19 C20 H20 119.3
C21 C20 H20 119.3
C20 C19 C16 120.9(3)
C20 C19 H19 119.5
C16 C19 H19 119.5
C17 C16 C15 117.8(3)
C17 C16 C19 119.0(3)
C15 C16 C19 123.2(3)
C14 C15 C16 119.1(3)
C14 C15 H15 120.4
C16 C15 H15 120.4
C15 C14 C13 119.9(3)
C15 C14 H14 120.1
C13 C14 H14 120.1
N3 C13 C14 122.9(3)
N3 C13 H13 118.6
C14 C13 H13 118.6
N5 C25 O1 176.7(6)

loop_
_geom_bond_atom_site_label_1
_geom_bond_atom_site_label_2
_geom_bond_distance
Cu N5 1.948(3)
Cu N1 2.029(3)
Cu N2 2.039(3)
Cu N3 2.047(3)
Cu N4 2.345(3)
O1 C25 1.204(6)
N2 C12 1.329(4)
N2 C6 1.355(4)
N1 C1 1.326(4)
N1 C5 1.361(4)
N4 C24 1.320(4)
N4 C18 1.356(4)
N3 C13 1.325(4)
N3 C17 1.364(4)
N5 C25 1.106(5)
C12 C11 1.386(5)
C12 H12 0.9300
C11 C10 1.366(5)
C11 H11 0.9300
C10 C9 1.403(5)
C10 H10 0.9300
C9 C6 1.403(5)
C9 C8 1.428(5)
C6 C5 1.429(4)
C5 C4 1.402(4)
C8 C7 1.354(5)
C8 H8 0.9300
C7 C4 1.428(5)
C7 H7 0.9300
C4 C3 1.406(5)
C3 C2 1.366(5)
C3 H3 0.9300
C2 C1 1.397(5)
C2 H2 0.9300
C1 H1 0.9300
C24 C23 1.395(5)
C24 H24 0.9300
C23 C22 1.357(6)
C23 H23 0.9300
C22 C21 1.401(5)
C22 H22 0.9300
C21 C18 1.407(4)
C21 C20 1.432(5)
C18 C17 1.440(4)
C17 C16 1.405(4)
C20 C19 1.351(6)
C20 H20 0.9300
C19 C16 1.441(5)
C19 H19 0.9300
C16 C15 1.411(5)
C15 C14 1.361(5)
C15 H15 0.9300
C14 C13 1.385(5)
C14 H14 0.9300
C13 H13 0.9300

loop_
_geom_torsion_atom_site_label_1
_geom_torsion_atom_site_label_2
_geom_torsion_atom_site_label_3
_geom_torsion_atom_site_label_4
_geom_torsion
N5 Cu N2 C12 116.1(7)
N1 Cu N2 C12 175.4(3)
N3 Cu N2 C12 -18.4(3)
N4 Cu N2 C12 -94.5(3)
N5 Cu N2 C6 -61.9(8)
N1 Cu N2 C6 -2.7(2)
N3 Cu N2 C6 163.6(2)
N4 Cu N2 C6 87.4(2)
N5 Cu N1 C1 -9.4(3)
N2 Cu N1 C1 178.4(3)
N3 Cu N1 C1 112.5(5)
N4 Cu N1 C1 90.8(3)
N5 Cu N1 C5 175.0(2)
N2 Cu N1 C5 2.8(2)
N3 Cu N1 C5 -63.1(5)
N4 Cu N1 C5 -84.8(2)
N5 Cu N4 C24 90.6(3)
N1 Cu N4 C24 -3.8(3)
N2 Cu N4 C24 -84.7(3)
N3 Cu N4 C24 -178.1(3)
N5 Cu N4 C18 -90.9(2)
N1 Cu N4 C18 174.7(2)
N2 Cu N4 C18 93.8(2)
N3 Cu N4 C18 0.4(2)
N5 Cu N3 C13 -80.3(3)
N1 Cu N3 C13 157.7(4)
N2 Cu N3 C13 93.2(3)
N4 Cu N3 C13 -179.9(3)
N5 Cu N3 C17 99.2(3)
N1 Cu N3 C17 -22.9(6)
N2 Cu N3 C17 -87.3(2)
N4 Cu N3 C17 -0.5(2)
N1 Cu N5 C25 -89.8(6)
N2 Cu N5 C25 -31.5(12)
N3 Cu N5 C25 103.0(6)
N4 Cu N5 C25 179.7(6)
C6 N2 C12 C11 -3.2(5)
Cu N2 C12 C11 178.8(3)
N2 C12 C11 C10 0.5(6)
C12 C11 C10 C9 2.0(6)
C11 C10 C9 C6 -1.6(5)
C11 C10 C9 C8 177.0(4)
C12 N2 C6 C9 3.5(5)
Cu N2 C6 C9 -178.1(3)
C12 N2 C6 C5 -176.2(3)
Cu N2 C6 C5 2.1(3)
C10 C9 C6 N2 -1.1(5)
C8 C9 C6 N2 -179.8(3)
C10 C9 C6 C5 178.6(3)
C8 C9 C6 C5 -0.1(5)
C1 N1 C5 C4 1.5(5)
Cu N1 C5 C4 177.7(2)
C1 N1 C5 C6 -178.6(3)
Cu N1 C5 C6 -2.5(3)
N2 C6 C5 N1 0.2(4)
C9 C6 C5 N1 -179.5(3)
N2 C6 C5 C4 -179.9(3)
C9 C6 C5 C4 0.3(5)
C10 C9 C8 C7 -178.1(4)
C6 C9 C8 C7 0.5(6)
C9 C8 C7 C4 -1.0(6)
N1 C5 C4 C3 -0.9(5)
C6 C5 C4 C3 179.3(3)
N1 C5 C4 C7 179.0(3)
C6 C5 C4 C7 -0.8(5)
C8 C7 C4 C5 1.2(5)
C8 C7 C4 C3 -178.9(4)
C5 C4 C3 C2 -1.1(5)
C7 C4 C3 C2 179.0(3)
C4 C3 C2 C1 2.4(6)
C5 N1 C1 C2 -0.2(5)
Cu N1 C1 C2 -175.6(3)
C3 C2 C1 N1 -1.8(6)
C18 N4 C24 C23 1.4(6)
Cu N4 C24 C23 179.8(3)
N4 C24 C23 C22 -0.8(6)
C24 C23 C22 C21 0.0(6)
C23 C22 C21 C18 0.1(6)
C23 C22 C21 C20 -179.9(4)
C24 N4 C18 C21 -1.2(5)
Cu N4 C18 C21 -179.9(3)
C24 N4 C18 C17 178.5(3)
Cu N4 C18 C17 -0.2(4)
C22 C21 C18 N4 0.4(5)
C20 C21 C18 N4 -179.5(3)
C22 C21 C18 C17 -179.3(3)
C20 C21 C18 C17 0.8(5)
C13 N3 C17 C16 -0.1(5)
Cu N3 C17 C16 -179.6(2)
C13 N3 C17 C18 180.0(3)
Cu N3 C17 C18 0.5(4)
N4 C18 C17 N3 -0.2(5)
C21 C18 C17 N3 179.6(3)
N4 C18 C17 C16 179.9(3)
C21 C18 C17 C16 -0.3(5)
C22 C21 C20 C19 179.6(4)
C18 C21 C20 C19 -0.5(6)
C21 C20 C19 C16 -0.3(6)
N3 C17 C16 C15 0.1(5)
C18 C17 C16 C15 180.0(3)
N3 C17 C16 C19 179.7(3)
C18 C17 C16 C19 -0.4(5)
C20 C19 C16 C17 0.7(5)
C20 C19 C16 C15 -179.7(4)
C17 C16 C15 C14 -0.2(5)
C19 C16 C15 C14 -179.8(4)
C16 C15 C14 C13 0.2(6)
C17 N3 C13 C14 0.2(5)
Cu N3 C13 C14 179.6(3)
C15 C14 C13 N3 -0.3(6)
Cu N5 C25 O1 174(9)
